data_7157755
loop_
_publ_author_name
'Wang, Baolei'
'Constantin, Marius-Georgian'
'Singh, Simarpreet'
'Zhou, Yuqiao'
'Davis, Rebecca L.'
'West, F. G.'

_publ_section_title
;
 Generation and trapping of electron-deficient 1,2-cyclohexadienes.
 Unexpected hetero-Diels-Alder reactivity.
;
_journal_issue 2
_journal_name_full 'Organic &amp; biomolecular chemistry'
_journal_page_first 399
_journal_page_last 405
_journal_paper_doi 10.1039/d0ob02285c
_journal_volume 19
_journal_year 2021
_chemical_formula_moiety 'C27 H21 N O'
_chemical_formula_sum 'C27 H21 N O'
_chemical_formula_weight 375.45
_space_group_crystal_system triclinic
_space_group_IT_number 2
_space_group_name_Hall '-P 1'
_space_group_name_H-M_alt 'P -1'
_atom_sites_solution_hydrogens geom
_audit_creation_method SHELXL-2014/7
_audit_update_record
;
2018-06-20 deposited with the CCDC.	2020-11-20 downloaded from the CCDC.
;
_cell_angle_alpha 71.1047(11)
_cell_angle_beta 87.8758(11)
_cell_angle_gamma 89.5875(11)
_cell_formula_units_Z 4
_cell_length_a 10.4535(9)
_cell_length_b 11.5142(10)
_cell_length_c 17.3923(14)
_cell_measurement_reflns_used 5641
_cell_measurement_temperature 173(2)
_cell_measurement_theta_max 26.24
_cell_measurement_theta_min 2.27
_cell_volume 1979.2(3)
_computing_cell_refinement 'Bruker SAINT'
_computing_data_collection 'Bruker APEX2'
_computing_data_reduction 'Bruker SAINT'
_computing_molecular_graphics 'Bruker SHELXTL'
_computing_publication_material 'Bruker SHELXTL'
_computing_structure_refinement 'SHELXL-2014/7 (Sheldrick, 2014)'
_computing_structure_solution 'SHELXD (Schneider & Sheldrick, 2002)'
_diffrn_ambient_temperature 173(2)
_diffrn_measured_fraction_theta_full 0.999
_diffrn_measured_fraction_theta_max 0.992
_diffrn_measurement_device_type 'Bruker APEX-II CCD'
_diffrn_measurement_method '\w scans'
_diffrn_radiation_type MoK\a
_diffrn_radiation_wavelength 0.71073
_diffrn_reflns_av_R_equivalents 0.0361
_diffrn_reflns_av_unetI/netI 0.0547
_diffrn_reflns_Laue_measured_fraction_full 0.999
_diffrn_reflns_Laue_measured_fraction_max 0.992
_diffrn_reflns_limit_h_max 12
_diffrn_reflns_limit_h_min -13
_diffrn_reflns_limit_k_max 14
_diffrn_reflns_limit_k_min -14
_diffrn_reflns_limit_l_max 21
_diffrn_reflns_limit_l_min -21
_diffrn_reflns_number 15431
_diffrn_reflns_point_group_measured_fraction_full 0.999
_diffrn_reflns_point_group_measured_fraction_max 0.992
_diffrn_reflns_theta_full 25.242
_diffrn_reflns_theta_max 26.496
_diffrn_reflns_theta_min 1.869
_exptl_absorpt_coefficient_mu 0.076
_exptl_absorpt_correction_T_max 1.0000
_exptl_absorpt_correction_T_min 0.8231
_exptl_absorpt_correction_type numerical
_exptl_absorpt_process_details 'SADABS 2014/5'
_exptl_crystal_colour colourless
_exptl_crystal_density_diffrn 1.260
_exptl_crystal_description fragment
_exptl_crystal_F_000 792
_exptl_crystal_size_max 0.312
_exptl_crystal_size_mid 0.231
_exptl_crystal_size_min 0.060
_refine_diff_density_max 0.321
_refine_diff_density_min -0.221
_refine_diff_density_rms 0.049
_refine_ls_extinction_method none
_refine_ls_goodness_of_fit_ref 1.023
_refine_ls_hydrogen_treatment constr
_refine_ls_matrix_type full
_refine_ls_number_parameters 523
_refine_ls_number_reflns 8136
_refine_ls_number_restraints 0
_refine_ls_restrained_S_all 1.023
_refine_ls_R_factor_all 0.0792
_refine_ls_R_factor_gt 0.0521
_refine_ls_shift/su_max 0.000
_refine_ls_shift/su_mean 0.000
_refine_ls_structure_factor_coef Fsqd
_refine_ls_weighting_details 'w=1/[\s^2^(Fo^2^)+(0.0798P)^2^] where P=(Fo^2^+2Fc^2^)/3'
_refine_ls_weighting_scheme calc
_refine_ls_wR_factor_gt 0.1310
_refine_ls_wR_factor_ref 0.1518
_reflns_Friedel_coverage 0.000
_reflns_number_gt 5553
_reflns_number_total 8136
_reflns_threshold_expression 'I > 2\s(I)'
_cod_data_source_file d0ob02285c3.cif
_cod_data_source_block fgw1603
_cod_depositor_comments 'Adding full bibliography for 7157754--7157756.cif.'
_cod_database_code 7157755
_shelx_shelxl_version_number 2014/7
_shelx_space_group_comment
; 
The symmetry employed for this shelxl refinement is uniquely defined 
by the following loop, which should always be used as a source of 
symmetry information in preference to the above space-group names. 
They are only intended as comments. 
;
_shelx_estimated_absorpt_t_min 0.977
_shelx_estimated_absorpt_t_max 0.995

loop_
_space_group_symop_operation_xyz
'x, y, z'
'-x, -y, -z'

loop_
_atom_site_label
_atom_site_type_symbol
_atom_site_fract_x
_atom_site_fract_y
_atom_site_fract_z
_atom_site_U_iso_or_equiv
_atom_site_adp_type
_atom_site_occupancy
_atom_site_site_symmetry_order
_atom_site_calc_flag
_atom_site_refinement_flags_posn
_atom_site_refinement_flags_adp
_atom_site_refinement_flags_occupancy
_atom_site_disorder_assembly
_atom_site_disorder_group
O1A O 0.32084(11) 0.30007(11) 0.34947(7) 0.0294(3) Uani 1 1 d . . . . .
N1A N 0.14271(18) 0.24811(16) 0.53516(11) 0.0465(5) Uani 1 1 d . . . . .
C1A C 0.15280(17) 0.16363(16) 0.36272(11) 0.0293(4) Uani 1 1 d . . . . .
C2A C 0.07751(18) 0.06953(17) 0.36727(12) 0.0349(4) Uani 1 1 d . . . . .
H2A H 0.1137 0.0017 0.3546 0.042 Uiso 1 1 calc R U . . .
C3A C -0.06261(18) 0.06473(18) 0.39148(14) 0.0428(5) Uani 1 1 d . . . . .
H3A H -0.0796 -0.0105 0.4383 0.051 Uiso 1 1 calc R U . . .
H3B H -0.1129 0.0588 0.3458 0.051 Uiso 1 1 calc R U . . .
C4A C -0.10861(18) 0.17559(17) 0.41441(13) 0.0399(5) Uani 1 1 d . . . . .
H4A H -0.0968 0.1591 0.4732 0.048 Uiso 1 1 calc R U . . .
H4B H -0.2013 0.1867 0.4048 0.048 Uiso 1 1 calc R U . . .
C5A C -0.03807(17) 0.29470(17) 0.36646(13) 0.0365(5) Uani 1 1 d . . . . .
H5A H -0.0709 0.3633 0.3841 0.044 Uiso 1 1 calc R U . . .
H5B H -0.0526 0.3147 0.3077 0.044 Uiso 1 1 calc R U . . .
C6A C 0.10551(17) 0.27742(16) 0.38186(11) 0.0295(4) Uani 1 1 d . . . . .
C7A C 0.20669(16) 0.37536(16) 0.32844(11) 0.0279(4) Uani 1 1 d . . . . .
C8A C 0.19400(17) 0.38232(16) 0.24007(11) 0.0302(4) Uani 1 1 d . . . . .
C9A C 0.14056(18) 0.46925(18) 0.17421(12) 0.0367(5) Uani 1 1 d . . . . .
H9A H 0.1013 0.5411 0.1795 0.044 Uiso 1 1 calc R U . . .
C10A C 0.1468(2) 0.4470(2) 0.09978(13) 0.0452(5) Uani 1 1 d . . . . .
H10A H 0.1136 0.5060 0.0531 0.054 Uiso 1 1 calc R U . . .
C11A C 0.2002(2) 0.3407(2) 0.09294(13) 0.0443(5) Uani 1 1 d . . . . .
H11A H 0.2031 0.3280 0.0416 0.053 Uiso 1 1 calc R U . . .
C12A C 0.25033(18) 0.25121(19) 0.16012(12) 0.0379(5) Uani 1 1 d . . . . .
H12A H 0.2848 0.1770 0.1556 0.045 Uiso 1 1 calc R U . . .
C13A C 0.24788(17) 0.27472(17) 0.23338(11) 0.0314(4) Uani 1 1 d . . . . .
C14A C 0.28438(17) 0.20005(16) 0.31981(11) 0.0295(4) Uani 1 1 d . . . . .
C15A C 0.12782(17) 0.26300(16) 0.46790(12) 0.0314(4) Uani 1 1 d . . . . .
C16A C 0.22020(17) 0.49341(16) 0.34635(11) 0.0301(4) Uani 1 1 d . . . . .
C17A C 0.33755(17) 0.52796(17) 0.36751(11) 0.0317(4) Uani 1 1 d . . . . .
H17A H 0.4086 0.4743 0.3735 0.038 Uiso 1 1 calc R U . . .
C18A C 0.35167(19) 0.64011(17) 0.37996(12) 0.0367(5) Uani 1 1 d . . . . .
H18A H 0.4324 0.6630 0.3941 0.044 Uiso 1 1 calc R U . . .
C19A C 0.2491(2) 0.71869(19) 0.37199(13) 0.0443(5) Uani 1 1 d . . . . .
H19A H 0.2590 0.7955 0.3805 0.053 Uiso 1 1 calc R U . . .
C20A C 0.1313(2) 0.68469(19) 0.35149(14) 0.0484(6) Uani 1 1 d . . . . .
H20A H 0.0603 0.7383 0.3463 0.058 Uiso 1 1 calc R U . . .
C21A C 0.11679(19) 0.57307(18) 0.33858(13) 0.0409(5) Uani 1 1 d . . . . .
H21A H 0.0359 0.5506 0.3244 0.049 Uiso 1 1 calc R U . . .
C22A C 0.38996(17) 0.10639(16) 0.33479(11) 0.0302(4) Uani 1 1 d . . . . .
C23A C 0.39171(19) 0.00826(18) 0.40625(12) 0.0379(5) Uani 1 1 d . . . . .
H23A H 0.3220 -0.0041 0.4447 0.045 Uiso 1 1 calc R U . . .
C24A C 0.4940(2) -0.07237(19) 0.42244(14) 0.0459(5) Uani 1 1 d . . . . .
H24A H 0.4940 -0.1398 0.4715 0.055 Uiso 1 1 calc R U . . .
C25A C 0.5966(2) -0.0541(2) 0.36665(14) 0.0469(5) Uani 1 1 d . . . . .
H25A H 0.6672 -0.1088 0.3777 0.056 Uiso 1 1 calc R U . . .
C26A C 0.5958(2) 0.0433(2) 0.29533(14) 0.0456(5) Uani 1 1 d . . . . .
H26A H 0.6658 0.0557 0.2571 0.055 Uiso 1 1 calc R U . . .
C27A C 0.49321(19) 0.12336(18) 0.27920(13) 0.0389(5) Uani 1 1 d . . . . .
H27A H 0.4933 0.1903 0.2299 0.047 Uiso 1 1 calc R U . . .
O1B O 0.20567(11) 0.38816(11) 0.86935(7) 0.0291(3) Uani 1 1 d . . . . .
N1B N 0.32261(17) 0.11407(16) 1.01204(11) 0.0471(5) Uani 1 1 d . . . . .
C1B C 0.42747(17) 0.37202(16) 0.85732(11) 0.0293(4) Uani 1 1 d . . . . .
C2B C 0.55337(17) 0.38714(18) 0.84885(11) 0.0344(4) Uani 1 1 d . . . . .
H2B H 0.5877 0.4658 0.8432 0.041 Uiso 1 1 calc R U . . .
C3B C 0.64413(18) 0.28669(18) 0.84779(12) 0.0407(5) Uani 1 1 d . . . . .
H3C H 0.7024 0.2729 0.8935 0.049 Uiso 1 1 calc R U . . .
H3D H 0.6970 0.3142 0.7967 0.049 Uiso 1 1 calc R U . . .
C4B C 0.58052(19) 0.16471(18) 0.85434(13) 0.0438(5) Uani 1 1 d . . . . .
H4C H 0.5715 0.1140 0.9124 0.053 Uiso 1 1 calc R U . . .
H4D H 0.6362 0.1199 0.8263 0.053 Uiso 1 1 calc R U . . .
C5B C 0.44825(18) 0.18203(18) 0.81699(12) 0.0375(5) Uani 1 1 d . . . . .
H5C H 0.4565 0.2288 0.7582 0.045 Uiso 1 1 calc R U . . .
H5D H 0.4096 0.1011 0.8233 0.045 Uiso 1 1 calc R U . . .
C6B C 0.36313(17) 0.25167(16) 0.86021(11) 0.0297(4) Uani 1 1 d . . . . .
C7B C 0.22849(17) 0.30301(16) 0.82448(11) 0.0292(4) Uani 1 1 d . . . . .
C8B C 0.25341(16) 0.39146(16) 0.73835(11) 0.0288(4) Uani 1 1 d . . . . .
C9B C 0.23818(18) 0.38329(18) 0.66181(11) 0.0335(4) Uani 1 1 d . . . . .
H9B H 0.2013 0.3123 0.6549 0.040 Uiso 1 1 calc R U . . .
C10B C 0.27860(19) 0.48249(18) 0.59470(12) 0.0375(5) Uani 1 1 d . . . . .
H10B H 0.2679 0.4796 0.5414 0.045 Uiso 1 1 calc R U . . .
C11B C 0.33440(18) 0.58554(18) 0.60508(12) 0.0362(5) Uani 1 1 d . . . . .
H11B H 0.3623 0.6516 0.5587 0.043 Uiso 1 1 calc R U . . .
C12B C 0.34992(17) 0.59328(17) 0.68252(11) 0.0315(4) Uani 1 1 d . . . . .
H12B H 0.3882 0.6635 0.6897 0.038 Uiso 1 1 calc R U . . .
C13B C 0.30802(16) 0.49604(16) 0.74836(11) 0.0284(4) Uani 1 1 d . . . . .
C14B C 0.31861(17) 0.46663(16) 0.84033(11) 0.0291(4) Uani 1 1 d . . . . .
C15B C 0.33875(17) 0.17473(17) 0.94560(12) 0.0331(4) Uani 1 1 d . . . . .
C16B C 0.12356(17) 0.20890(16) 0.83995(11) 0.0295(4) Uani 1 1 d . . . . .
C17B C 0.02732(18) 0.20032(17) 0.89854(12) 0.0359(5) Uani 1 1 d . . . . .
H17B H 0.0254 0.2563 0.9284 0.043 Uiso 1 1 calc R U . . .
C18B C -0.06671(18) 0.10969(18) 0.91364(13) 0.0420(5) Uani 1 1 d . . . . .
H18B H -0.1321 0.1037 0.9542 0.050 Uiso 1 1 calc R U . . .
C19B C -0.0653(2) 0.02888(19) 0.87017(13) 0.0452(5) Uani 1 1 d . . . . .
H19B H -0.1300 -0.0323 0.8804 0.054 Uiso 1 1 calc R U . . .
C20B C 0.0300(2) 0.03684(19) 0.81178(13) 0.0442(5) Uani 1 1 d . . . . .
H20B H 0.0309 -0.0188 0.7816 0.053 Uiso 1 1 calc R U . . .
C21B C 0.12480(19) 0.12615(17) 0.79695(12) 0.0382(5) Uani 1 1 d . . . . .
H21B H 0.1909 0.1306 0.7571 0.046 Uiso 1 1 calc R U . . .
C22B C 0.31384(18) 0.57187(16) 0.87313(11) 0.0314(4) Uani 1 1 d . . . . .
C23B C 0.4156(2) 0.60579(19) 0.91068(12) 0.0401(5) Uani 1 1 d . . . . .
H23B H 0.4920 0.5588 0.9188 0.048 Uiso 1 1 calc R U . . .
C24B C 0.4063(2) 0.7078(2) 0.93638(13) 0.0512(6) Uani 1 1 d . . . . .
H24B H 0.4772 0.7311 0.9608 0.061 Uiso 1 1 calc R U . . .
C25B C 0.2958(3) 0.7754(2) 0.92697(13) 0.0527(6) Uani 1 1 d . . . . .
H25B H 0.2906 0.8460 0.9439 0.063 Uiso 1 1 calc R U . . .
C26B C 0.1917(2) 0.7396(2) 0.89249(14) 0.0519(6) Uani 1 1 d . . . . .
H26B H 0.1136 0.7836 0.8880 0.062 Uiso 1 1 calc R U . . .
C27B C 0.2015(2) 0.64016(19) 0.86471(13) 0.0432(5) Uani 1 1 d . . . . .
H27B H 0.1308 0.6180 0.8395 0.052 Uiso 1 1 calc R U . . .

loop_
_atom_site_aniso_label
_atom_site_aniso_U_11
_atom_site_aniso_U_22
_atom_site_aniso_U_33
_atom_site_aniso_U_23
_atom_site_aniso_U_13
_atom_site_aniso_U_12
O1A 0.0230(7) 0.0294(6) 0.0371(7) -0.0123(6) -0.0046(5) 0.0028(5)
N1A 0.0554(12) 0.0446(10) 0.0413(11) -0.0166(9) -0.0004(9) 0.0005(9)
C1A 0.0267(10) 0.0304(9) 0.0293(10) -0.0075(8) -0.0044(7) 0.0017(7)
C2A 0.0304(11) 0.0319(10) 0.0419(11) -0.0111(9) -0.0034(8) 0.0000(8)
C3A 0.0302(11) 0.0400(11) 0.0548(13) -0.0108(10) -0.0004(9) -0.0072(9)
C4A 0.0235(10) 0.0393(11) 0.0508(13) -0.0064(10) 0.0014(9) -0.0035(8)
C5A 0.0221(10) 0.0347(10) 0.0479(12) -0.0067(9) -0.0029(8) 0.0007(8)
C6A 0.0244(10) 0.0291(9) 0.0325(10) -0.0066(8) -0.0013(7) -0.0003(7)
C7A 0.0185(9) 0.0286(9) 0.0350(10) -0.0081(8) -0.0020(7) 0.0023(7)
C8A 0.0226(9) 0.0326(10) 0.0332(10) -0.0076(8) -0.0002(7) -0.0046(7)
C9A 0.0269(10) 0.0361(10) 0.0416(12) -0.0047(9) -0.0030(8) -0.0033(8)
C10A 0.0401(13) 0.0517(13) 0.0373(12) -0.0045(10) -0.0094(9) -0.0034(10)
C11A 0.0416(13) 0.0577(14) 0.0334(11) -0.0142(10) -0.0025(9) -0.0056(10)
C12A 0.0329(11) 0.0455(12) 0.0374(11) -0.0162(9) -0.0006(8) -0.0050(9)
C13A 0.0230(10) 0.0358(10) 0.0347(10) -0.0104(8) -0.0013(7) -0.0036(8)
C14A 0.0252(10) 0.0293(9) 0.0363(10) -0.0136(8) -0.0020(8) -0.0020(7)
C15A 0.0279(10) 0.0271(9) 0.0391(12) -0.0111(8) 0.0031(8) 0.0004(7)
C16A 0.0258(10) 0.0297(9) 0.0331(10) -0.0080(8) 0.0004(7) 0.0005(7)
C17A 0.0260(10) 0.0355(10) 0.0331(10) -0.0106(8) -0.0009(8) 0.0012(8)
C18A 0.0346(11) 0.0389(11) 0.0383(11) -0.0152(9) 0.0005(8) -0.0056(9)
C19A 0.0482(14) 0.0322(11) 0.0551(14) -0.0180(10) 0.0037(10) -0.0042(9)
C20A 0.0384(13) 0.0359(11) 0.0718(16) -0.0190(11) -0.0003(11) 0.0083(9)
C21A 0.0232(10) 0.0363(11) 0.0625(14) -0.0150(10) -0.0014(9) 0.0013(8)
C22A 0.0255(10) 0.0302(9) 0.0401(11) -0.0180(8) -0.0051(8) 0.0015(7)
C23A 0.0322(11) 0.0393(11) 0.0414(12) -0.0118(9) -0.0044(9) 0.0010(9)
C24A 0.0449(13) 0.0366(11) 0.0551(14) -0.0121(10) -0.0145(10) 0.0071(9)
C25A 0.0355(12) 0.0448(12) 0.0660(16) -0.0251(12) -0.0101(10) 0.0114(9)
C26A 0.0340(12) 0.0500(13) 0.0561(14) -0.0221(11) 0.0015(10) 0.0078(10)
C27A 0.0342(11) 0.0378(11) 0.0455(12) -0.0148(9) 0.0005(9) 0.0046(9)
O1B 0.0222(7) 0.0319(7) 0.0336(7) -0.0112(6) 0.0009(5) -0.0028(5)
N1B 0.0432(11) 0.0459(10) 0.0427(11) -0.0012(9) 0.0004(8) 0.0003(8)
C1B 0.0255(10) 0.0314(9) 0.0280(10) -0.0052(8) -0.0026(7) -0.0009(7)
C2B 0.0277(10) 0.0366(10) 0.0347(11) -0.0054(8) -0.0035(8) -0.0014(8)
C3B 0.0267(11) 0.0473(12) 0.0404(12) -0.0035(9) -0.0004(8) 0.0020(9)
C4B 0.0325(12) 0.0401(11) 0.0521(13) -0.0062(10) 0.0034(9) 0.0085(9)
C5B 0.0334(11) 0.0347(10) 0.0435(12) -0.0121(9) 0.0032(9) 0.0043(8)
C6B 0.0247(10) 0.0298(9) 0.0319(10) -0.0060(8) -0.0018(7) 0.0016(7)
C7B 0.0238(10) 0.0312(9) 0.0323(10) -0.0099(8) -0.0001(7) -0.0019(7)
C8B 0.0201(9) 0.0319(9) 0.0327(10) -0.0081(8) -0.0019(7) 0.0024(7)
C9B 0.0300(10) 0.0372(10) 0.0347(11) -0.0133(8) -0.0022(8) 0.0024(8)
C10B 0.0354(11) 0.0464(12) 0.0290(10) -0.0099(9) -0.0017(8) 0.0052(9)
C11B 0.0313(11) 0.0379(11) 0.0323(11) -0.0021(8) 0.0021(8) 0.0037(8)
C12B 0.0246(10) 0.0317(10) 0.0360(11) -0.0078(8) -0.0017(8) 0.0017(8)
C13B 0.0197(9) 0.0308(9) 0.0337(10) -0.0089(8) -0.0032(7) 0.0040(7)
C14B 0.0226(9) 0.0298(9) 0.0327(10) -0.0071(8) -0.0008(7) -0.0038(7)
C15B 0.0248(10) 0.0311(10) 0.0408(12) -0.0077(9) -0.0031(8) 0.0002(8)
C16B 0.0241(10) 0.0273(9) 0.0344(10) -0.0061(8) -0.0037(7) 0.0001(7)
C17B 0.0273(10) 0.0365(10) 0.0422(11) -0.0106(9) 0.0006(8) -0.0007(8)
C18B 0.0245(11) 0.0429(12) 0.0524(13) -0.0074(10) 0.0042(9) -0.0046(9)
C19B 0.0327(12) 0.0395(11) 0.0574(14) -0.0069(10) -0.0053(10) -0.0096(9)
C20B 0.0473(13) 0.0392(11) 0.0486(13) -0.0170(10) -0.0074(10) -0.0079(10)
C21B 0.0355(11) 0.0395(11) 0.0392(11) -0.0124(9) 0.0014(9) -0.0044(9)
C22B 0.0336(11) 0.0304(9) 0.0280(10) -0.0065(8) -0.0013(8) -0.0012(8)
C23B 0.0369(12) 0.0452(12) 0.0398(12) -0.0155(10) -0.0041(9) -0.0053(9)
C24B 0.0610(16) 0.0559(14) 0.0410(13) -0.0214(11) -0.0025(11) -0.0153(12)
C25B 0.0787(18) 0.0402(12) 0.0428(13) -0.0191(10) 0.0061(12) -0.0060(12)
C26B 0.0623(16) 0.0448(13) 0.0509(14) -0.0186(11) -0.0024(11) 0.0132(11)
C27B 0.0422(12) 0.0430(12) 0.0455(13) -0.0157(10) -0.0058(9) 0.0062(9)

loop_
_atom_type_symbol
_atom_type_description
_atom_type_scat_dispersion_real
_atom_type_scat_dispersion_imag
_atom_type_scat_source
C C 0.0033 0.0016 'International Tables Vol C Tables 4.2.6.8 and 6.1.1.4'
H H 0.0000 0.0000 'International Tables Vol C Tables 4.2.6.8 and 6.1.1.4'
N N 0.0061 0.0033 'International Tables Vol C Tables 4.2.6.8 and 6.1.1.4'
O O 0.0106 0.0060 'International Tables Vol C Tables 4.2.6.8 and 6.1.1.4'

loop_
_geom_angle_atom_site_label_1
_geom_angle_atom_site_label_2
_geom_angle_atom_site_label_3
_geom_angle
_geom_angle_site_symmetry_1
_geom_angle_site_symmetry_3
_geom_angle_publ_flag
C7A O1A C14A 98.84(12) . . ?
C2A C1A C6A 123.04(17) . . ?
C2A C1A C14A 130.20(17) . . ?
C6A C1A C14A 105.04(14) . . ?
C1A C2A C3A 123.24(18) . . ?
C2A C3A C4A 113.79(16) . . ?
C3A C4A C5A 113.27(16) . . ?
C4A C5A C6A 108.80(15) . . ?
C15A C6A C1A 109.69(15) . . ?
C15A C6A C5A 109.48(15) . . ?
C1A C6A C5A 109.77(15) . . ?
C15A C6A C7A 106.93(14) . . ?
C1A C6A C7A 99.71(13) . . ?
C5A C6A C7A 120.64(15) . . ?
O1A C7A C16A 111.39(14) . . ?
O1A C7A C8A 100.84(13) . . ?
C16A C7A C8A 117.89(15) . . ?
O1A C7A C6A 97.84(13) . . ?
C16A C7A C6A 118.00(14) . . ?
C8A C7A C6A 107.73(14) . . ?
C9A C8A C13A 121.55(18) . . ?
C9A C8A C7A 132.35(17) . . ?
C13A C8A C7A 106.08(15) . . ?
C8A C9A C10A 117.36(19) . . ?
C11A C10A C9A 121.2(2) . . ?
C10A C11A C12A 121.3(2) . . ?
C13A C12A C11A 117.61(19) . . ?
C12A C13A C8A 120.89(18) . . ?
C12A C13A C14A 133.77(18) . . ?
C8A C13A C14A 105.12(15) . . ?
O1A C14A C22A 109.57(14) . . ?
O1A C14A C13A 99.68(13) . . ?
C22A C14A C13A 121.26(15) . . ?
O1A C14A C1A 101.36(13) . . ?
C22A C14A C1A 119.62(15) . . ?
C13A C14A C1A 101.96(14) . . ?
N1A C15A C6A 177.6(2) . . ?
C17A C16A C21A 118.82(17) . . ?
C17A C16A C7A 120.55(16) . . ?
C21A C16A C7A 120.57(17) . . ?
C18A C17A C16A 120.55(18) . . ?
C19A C18A C17A 120.37(19) . . ?
C18A C19A C20A 119.54(19) . . ?
C21A C20A C19A 120.3(2) . . ?
C20A C21A C16A 120.37(19) . . ?
C23A C22A C27A 118.85(18) . . ?
C23A C22A C14A 121.04(17) . . ?
C27A C22A C14A 119.90(17) . . ?
C22A C23A C24A 120.80(19) . . ?
C23A C24A C25A 119.8(2) . . ?
C26A C25A C24A 119.8(2) . . ?
C25A C26A C27A 120.2(2) . . ?
C26A C27A C22A 120.50(19) . . ?
C7B O1B C14B 98.77(12) . . ?
C2B C1B C6B 121.94(17) . . ?
C2B C1B C14B 130.80(17) . . ?
C6B C1B C14B 104.70(14) . . ?
C1B C2B C3B 123.32(18) . . ?
C2B C3B C4B 114.80(16) . . ?
C3B C4B C5B 112.37(16) . . ?
C6B C5B C4B 108.83(17) . . ?
C15B C6B C5B 109.46(15) . . ?
C15B C6B C1B 109.72(15) . . ?
C5B C6B C1B 110.41(15) . . ?
C15B C6B C7B 107.07(14) . . ?
C5B C6B C7B 119.91(16) . . ?
C1B C6B C7B 99.67(13) . . ?
O1B C7B C16B 112.07(14) . . ?
O1B C7B C8B 101.18(13) . . ?
C16B C7B C8B 119.34(15) . . ?
O1B C7B C6B 98.37(13) . . ?
C16B C7B C6B 115.35(14) . . ?
C8B C7B C6B 107.66(13) . . ?
C9B C8B C13B 120.89(17) . . ?
C9B C8B C7B 133.75(17) . . ?
C13B C8B C7B 105.28(15) . . ?
C8B C9B C10B 118.06(18) . . ?
C11B C10B C9B 120.78(18) . . ?
C10B C11B C12B 120.97(17) . . ?
C13B C12B C11B 117.95(17) . . ?
C12B C13B C8B 121.34(17) . . ?
C12B C13B C14B 132.88(16) . . ?
C8B C13B C14B 105.49(15) . . ?
O1B C14B C22B 110.10(14) . . ?
O1B C14B C13B 100.11(13) . . ?
C22B C14B C13B 117.59(15) . . ?
O1B C14B C1B 101.90(13) . . ?
C22B C14B C1B 123.15(16) . . ?
C13B C14B C1B 100.65(14) . . ?
N1B C15B C6B 178.5(2) . . ?
C17B C16B C21B 119.11(16) . . ?
C17B C16B C7B 121.12(16) . . ?
C21B C16B C7B 119.73(16) . . ?
C16B C17B C18B 120.09(19) . . ?
C19B C18B C17B 120.35(19) . . ?
C18B C19B C20B 119.92(18) . . ?
C19B C20B C21B 120.1(2) . . ?
C16B C21B C20B 120.46(19) . . ?
C23B C22B C27B 118.39(18) . . ?
C23B C22B C14B 123.58(17) . . ?
C27B C22B C14B 118.03(17) . . ?
C24B C23B C22B 120.4(2) . . ?
C25B C24B C23B 120.8(2) . . ?
C24B C25B C26B 119.3(2) . . ?
C27B C26B C25B 120.2(2) . . ?
C26B C27B C22B 120.9(2) . . ?

loop_
_geom_bond_atom_site_label_1
_geom_bond_atom_site_label_2
_geom_bond_distance
_geom_bond_site_symmetry_2
_geom_bond_publ_flag
O1A C7A 1.456(2) . ?
O1A C14A 1.464(2) . ?
N1A C15A 1.142(2) . ?
C1A C2A 1.323(2) . ?
C1A C6A 1.527(2) . ?
C1A C14A 1.534(2) . ?
C2A C3A 1.505(3) . ?
C3A C4A 1.525(3) . ?
C4A C5A 1.533(2) . ?
C5A C6A 1.535(2) . ?
C6A C15A 1.478(3) . ?
C6A C7A 1.587(2) . ?
C7A C16A 1.498(2) . ?
C7A C8A 1.523(3) . ?
C8A C9A 1.387(3) . ?
C8A C13A 1.394(3) . ?
C9A C10A 1.398(3) . ?
C10A C11A 1.379(3) . ?
C11A C12A 1.400(3) . ?
C12A C13A 1.385(3) . ?
C13A C14A 1.531(3) . ?
C14A C22A 1.507(2) . ?
C16A C17A 1.391(3) . ?
C16A C21A 1.394(3) . ?
C17A C18A 1.387(3) . ?
C18A C19A 1.380(3) . ?
C19A C20A 1.388(3) . ?
C20A C21A 1.385(3) . ?
C22A C23A 1.383(3) . ?
C22A C27A 1.393(3) . ?
C23A C24A 1.387(3) . ?
C24A C25A 1.389(3) . ?
C25A C26A 1.377(3) . ?
C26A C27A 1.385(3) . ?
O1B C7B 1.451(2) . ?
O1B C14B 1.463(2) . ?
N1B C15B 1.147(2) . ?
C1B C2B 1.325(2) . ?
C1B C6B 1.530(2) . ?
C1B C14B 1.539(2) . ?
C2B C3B 1.495(3) . ?
C3B C4B 1.527(3) . ?
C4B C5B 1.534(3) . ?
C5B C6B 1.527(3) . ?
C6B C15B 1.476(3) . ?
C6B C7B 1.591(3) . ?
C7B C16B 1.502(2) . ?
C7B C8B 1.528(2) . ?
C8B C9B 1.379(3) . ?
C8B C13B 1.400(2) . ?
C9B C10B 1.397(3) . ?
C10B C11B 1.392(3) . ?
C11B C12B 1.394(3) . ?
C12B C13B 1.377(2) . ?
C13B C14B 1.532(2) . ?
C14B C22B 1.497(3) . ?
C16B C17B 1.386(3) . ?
C16B C21B 1.388(3) . ?
C17B C18B 1.394(3) . ?
C18B C19B 1.376(3) . ?
C19B C20B 1.378(3) . ?
C20B C21B 1.389(3) . ?
C22B C23B 1.391(3) . ?
C22B C27B 1.394(3) . ?
C23B C24B 1.387(3) . ?
C24B C25B 1.374(3) . ?
C25B C26B 1.389(3) . ?
C26B C27B 1.381(3) . ?

loop_
_geom_torsion_atom_site_label_1
_geom_torsion_atom_site_label_2
_geom_torsion_atom_site_label_3
_geom_torsion_atom_site_label_4
_geom_torsion
_geom_torsion_site_symmetry_1
_geom_torsion_site_symmetry_2
_geom_torsion_site_symmetry_3
_geom_torsion_site_symmetry_4
_geom_torsion_publ_flag
C6A C1A C2A C3A 0.2(3) . . . . ?
C14A C1A C2A C3A -162.52(19) . . . . ?
C1A C2A C3A C4A -2.9(3) . . . . ?
C2A C3A C4A C5A 32.8(3) . . . . ?
C3A C4A C5A C6A -58.9(2) . . . . ?
C2A C1A C6A C15A 93.7(2) . . . . ?
C14A C1A C6A C15A -99.91(16) . . . . ?
C2A C1A C6A C5A -26.7(2) . . . . ?
C14A C1A C6A C5A 139.77(15) . . . . ?
C2A C1A C6A C7A -154.31(18) . . . . ?
C14A C1A C6A C7A 12.11(17) . . . . ?
C4A C5A C6A C15A -66.6(2) . . . . ?
C4A C5A C6A C1A 53.8(2) . . . . ?
C4A C5A C6A C7A 168.75(17) . . . . ?
C14A O1A C7A C16A -175.60(14) . . . . ?
C14A O1A C7A C8A -49.69(14) . . . . ?
C14A O1A C7A C6A 60.15(14) . . . . ?
C15A C6A C7A O1A 70.48(15) . . . . ?
C1A C6A C7A O1A -43.68(15) . . . . ?
C5A C6A C7A O1A -163.69(16) . . . . ?
C15A C6A C7A C16A -48.9(2) . . . . ?
C1A C6A C7A C16A -163.03(15) . . . . ?
C5A C6A C7A C16A 77.0(2) . . . . ?
C15A C6A C7A C8A 174.56(14) . . . . ?
C1A C6A C7A C8A 60.40(17) . . . . ?
C5A C6A C7A C8A -59.6(2) . . . . ?
O1A C7A C8A C9A -152.76(19) . . . . ?
C16A C7A C8A C9A -31.3(3) . . . . ?
C6A C7A C8A C9A 105.3(2) . . . . ?
O1A C7A C8A C13A 28.54(16) . . . . ?
C16A C7A C8A C13A 149.98(15) . . . . ?
C6A C7A C8A C13A -73.41(17) . . . . ?
C13A C8A C9A C10A -2.2(3) . . . . ?
C7A C8A C9A C10A 179.26(18) . . . . ?
C8A C9A C10A C11A 2.1(3) . . . . ?
C9A C10A C11A C12A 0.0(3) . . . . ?
C10A C11A C12A C13A -1.9(3) . . . . ?
C11A C12A C13A C8A 1.8(3) . . . . ?
C11A C12A C13A C14A 175.68(19) . . . . ?
C9A C8A C13A C12A 0.3(3) . . . . ?
C7A C8A C13A C12A 179.17(16) . . . . ?
C9A C8A C13A C14A -175.15(16) . . . . ?
C7A C8A C13A C14A 3.72(18) . . . . ?
C7A O1A C14A C22A 179.98(14) . . . . ?
C7A O1A C14A C13A 51.71(14) . . . . ?
C7A O1A C14A C1A -52.69(15) . . . . ?
C12A C13A C14A O1A 150.95(19) . . . . ?
C8A C13A C14A O1A -34.46(16) . . . . ?
C12A C13A C14A C22A 30.9(3) . . . . ?
C8A C13A C14A C22A -154.53(15) . . . . ?
C12A C13A C14A C1A -105.1(2) . . . . ?
C8A C13A C14A C1A 69.45(16) . . . . ?
C2A C1A C14A O1A -171.62(19) . . . . ?
C6A C1A C14A O1A 23.31(17) . . . . ?
C2A C1A C14A C22A -51.1(3) . . . . ?
C6A C1A C14A C22A 143.79(16) . . . . ?
C2A C1A C14A C13A 85.8(2) . . . . ?
C6A C1A C14A C13A -79.27(16) . . . . ?
O1A C7A C16A C17A 9.5(2) . . . . ?
C8A C7A C16A C17A -106.3(2) . . . . ?
C6A C7A C16A C17A 121.52(18) . . . . ?
O1A C7A C16A C21A -173.32(16) . . . . ?
C8A C7A C16A C21A 70.8(2) . . . . ?
C6A C7A C16A C21A -61.3(2) . . . . ?
C21A C16A C17A C18A -0.6(3) . . . . ?
C7A C16A C17A C18A 176.63(16) . . . . ?
C16A C17A C18A C19A 0.4(3) . . . . ?
C17A C18A C19A C20A 0.1(3) . . . . ?
C18A C19A C20A C21A -0.4(3) . . . . ?
C19A C20A C21A C16A 0.3(3) . . . . ?
C17A C16A C21A C20A 0.2(3) . . . . ?
C7A C16A C21A C20A -176.96(18) . . . . ?
O1A C14A C22A C23A 90.48(19) . . . . ?
C13A C14A C22A C23A -154.40(17) . . . . ?
C1A C14A C22A C23A -25.8(2) . . . . ?
O1A C14A C22A C27A -84.3(2) . . . . ?
C13A C14A C22A C27A 30.9(2) . . . . ?
C1A C14A C22A C27A 159.48(17) . . . . ?
C27A C22A C23A C24A -0.2(3) . . . . ?
C14A C22A C23A C24A -175.01(18) . . . . ?
C22A C23A C24A C25A 0.5(3) . . . . ?
C23A C24A C25A C26A -0.5(3) . . . . ?
C24A C25A C26A C27A 0.2(3) . . . . ?
C25A C26A C27A C22A 0.0(3) . . . . ?
C23A C22A C27A C26A 0.0(3) . . . . ?
C14A C22A C27A C26A 174.81(18) . . . . ?
C6B C1B C2B C3B -4.8(3) . . . . ?
C14B C1B C2B C3B -163.77(18) . . . . ?
C1B C2B C3B C4B 2.0(3) . . . . ?
C2B C3B C4B C5B 30.2(2) . . . . ?
C3B C4B C5B C6B -58.6(2) . . . . ?
C4B C5B C6B C15B -66.31(19) . . . . ?
C4B C5B C6B C1B 54.59(19) . . . . ?
C4B C5B C6B C7B 169.47(15) . . . . ?
C2B C1B C6B C15B 96.2(2) . . . . ?
C14B C1B C6B C15B -100.18(16) . . . . ?
C2B C1B C6B C5B -24.6(2) . . . . ?
C14B C1B C6B C5B 139.09(15) . . . . ?
C2B C1B C6B C7B -151.66(17) . . . . ?
C14B C1B C6B C7B 11.99(16) . . . . ?
C14B O1B C7B C16B -178.54(14) . . . . ?
C14B O1B C7B C8B -50.29(15) . . . . ?
C14B O1B C7B C6B 59.68(14) . . . . ?
C15B C6B C7B O1B 70.69(16) . . . . ?
C5B C6B C7B O1B -163.94(15) . . . . ?
C1B C6B C7B O1B -43.54(14) . . . . ?
C15B C6B C7B C16B -48.6(2) . . . . ?
C5B C6B C7B C16B 76.7(2) . . . . ?
C1B C6B C7B C16B -162.88(15) . . . . ?
C15B C6B C7B C8B 175.32(14) . . . . ?
C5B C6B C7B C8B -59.3(2) . . . . ?
C1B C6B C7B C8B 61.09(16) . . . . ?
O1B C7B C8B C9B -153.08(19) . . . . ?
C16B C7B C8B C9B -29.7(3) . . . . ?
C6B C7B C8B C9B 104.3(2) . . . . ?
O1B C7B C8B C13B 30.23(17) . . . . ?
C16B C7B C8B C13B 153.64(16) . . . . ?
C6B C7B C8B C13B -72.39(17) . . . . ?
C13B C8B C9B C10B -0.1(3) . . . . ?
C7B C8B C9B C10B -176.40(18) . . . . ?
C8B C9B C10B C11B 1.0(3) . . . . ?
C9B C10B C11B C12B -0.9(3) . . . . ?
C10B C11B C12B C13B -0.2(3) . . . . ?
C11B C12B C13B C8B 1.1(3) . . . . ?
C11B C12B C13B C14B 173.94(18) . . . . ?
C9B C8B C13B C12B -0.9(3) . . . . ?
C7B C8B C13B C12B 176.29(16) . . . . ?
C9B C8B C13B C14B -175.51(16) . . . . ?
C7B C8B C13B C14B 1.70(17) . . . . ?
C7B O1B C14B C22B 175.45(14) . . . . ?
C7B O1B C14B C13B 50.96(15) . . . . ?
C7B O1B C14B C1B -52.30(15) . . . . ?
C12B C13B C14B O1B 153.62(19) . . . . ?
C8B C13B C14B O1B -32.69(17) . . . . ?
C12B C13B C14B C22B 34.5(3) . . . . ?
C8B C13B C14B C22B -151.84(16) . . . . ?
C12B C13B C14B C1B -102.1(2) . . . . ?
C8B C13B C14B C1B 71.59(16) . . . . ?
C2B C1B C14B O1B -175.28(19) . . . . ?
C6B C1B C14B O1B 23.11(17) . . . . ?
C2B C1B C14B C22B -51.4(3) . . . . ?
C6B C1B C14B C22B 146.97(16) . . . . ?
C2B C1B C14B C13B 81.9(2) . . . . ?
C6B C1B C14B C13B -79.73(15) . . . . ?
O1B C7B C16B C17B -7.3(2) . . . . ?
C8B C7B C16B C17B -125.17(19) . . . . ?
C6B C7B C16B C17B 104.2(2) . . . . ?
O1B C7B C16B C21B 174.91(16) . . . . ?
C8B C7B C16B C21B 57.0(2) . . . . ?
C6B C7B C16B C21B -73.6(2) . . . . ?
C21B C16B C17B C18B -0.1(3) . . . . ?
C7B C16B C17B C18B -177.92(18) . . . . ?
C16B C17B C18B C19B -0.5(3) . . . . ?
C17B C18B C19B C20B 0.5(3) . . . . ?
C18B C19B C20B C21B 0.2(3) . . . . ?
C17B C16B C21B C20B 0.7(3) . . . . ?
C7B C16B C21B C20B 178.61(18) . . . . ?
C19B C20B C21B C16B -0.8(3) . . . . ?
O1B C14B C22B C23B 130.74(18) . . . . ?
C13B C14B C22B C23B -115.5(2) . . . . ?
C1B C14B C22B C23B 10.6(3) . . . . ?
O1B C14B C22B C27B -49.9(2) . . . . ?
C13B C14B C22B C27B 63.8(2) . . . . ?
C1B C14B C22B C27B -170.04(16) . . . . ?
C27B C22B C23B C24B -2.2(3) . . . . ?
C14B C22B C23B C24B 177.11(18) . . . . ?
C22B C23B C24B C25B 1.5(3) . . . . ?
C23B C24B C25B C26B 1.1(3) . . . . ?
C24B C25B C26B C27B -2.9(3) . . . . ?
C25B C26B C27B C22B 2.1(3) . . . . ?
C23B C22B C27B C26B 0.4(3) . . . . ?
C14B C22B C27B C26B -178.94(18) . . . . ?
